data_2231683
loop_
_publ_author_name
'Korza\'nski, Artur'
'Wagner, Pawel'
'Kubicki, Maciej'

_publ_section_title
;
 5-Chloro-1-phenyl-1<i>H</i>-pyrazol-4-amine
;
_journal_coeditor_code RK2288
_journal_issue 9
_journal_name_full 'Acta Crystallographica Section E'
_journal_page_first o2320
_journal_paper_doi 10.1107/S1600536811032065
_journal_volume 67
_journal_year 2011
_chemical_formula_iupac 'C9 H8 Cl N3'
_chemical_formula_moiety 'C9 H8 Cl N3'
_chemical_formula_sum 'C9 H8 Cl N3'
_chemical_formula_weight 193.63
_chemical_name_systematic 5-Chloro-1-phenyl-1<i>H</i>-pyrazol-4-amine
_space_group_IT_number 14
_symmetry_cell_setting monoclinic
_symmetry_space_group_name_Hall '-P 2ybc'
_symmetry_space_group_name_H-M 'P 1 21/c 1'
_atom_sites_solution_hydrogens geom
_atom_sites_solution_primary direct
_atom_sites_solution_secondary difmap
_audit_creation_method SHELXL97
_cell_angle_alpha 90.00
_cell_angle_beta 92.795(11)
_cell_angle_gamma 90.00
_cell_formula_units_Z 4
_cell_length_a 3.8926(6)
_cell_length_b 9.9679(13)
_cell_length_c 22.617(2)
_cell_measurement_reflns_used 1285
_cell_measurement_temperature 295(2)
_cell_measurement_theta_max 27.7566
_cell_measurement_theta_min 2.0303
_cell_volume 876.52(19)
_computing_cell_refinement '<i>CrysAlis PRO</i> (Agilent, 2010)'
_computing_data_collection '<i>CrysAlis PRO</i> (Agilent, 2010)'
_computing_data_reduction '<i>CrysAlis PRO</i> (Agilent, 2010)'
_computing_molecular_graphics
;
<i>SHELXTL</i> (Sheldrick, 2008) and <i>Mercury</i> (Macrae <i>et
al.</i>,
2008)
;
_computing_publication_material '<i>SHELXL97</i> (Sheldrick, 2008)'
_computing_structure_refinement '<i>SHELXL97</i> (Sheldrick, 2008)'
_computing_structure_solution '<i>SIR92</i> (Altomare <i>et al.</i>, 1993)'
_diffrn_ambient_temperature 295(2)
_diffrn_detector_area_resol_mean 8.1929
_diffrn_measured_fraction_theta_full 0.997
_diffrn_measured_fraction_theta_max 0.987
_diffrn_measurement_device_type 'Agilent Xcalibur Sapphire2'
_diffrn_measurement_method \w
_diffrn_radiation_monochromator graphite
_diffrn_radiation_source 'Enhance (Mo) X--ray Source'
_diffrn_radiation_type 'Mo K\a'
_diffrn_radiation_wavelength 0.71073
_diffrn_reflns_av_R_equivalents 0.0345
_diffrn_reflns_av_sigmaI/netI 0.0403
_diffrn_reflns_limit_h_max 4
_diffrn_reflns_limit_h_min -4
_diffrn_reflns_limit_k_max 12
_diffrn_reflns_limit_k_min -12
_diffrn_reflns_limit_l_max 28
_diffrn_reflns_limit_l_min -28
_diffrn_reflns_number 5036
_diffrn_reflns_theta_full 25.00
_diffrn_reflns_theta_max 27.00
_diffrn_reflns_theta_min 3.61
_exptl_absorpt_coefficient_mu 0.386
_exptl_absorpt_correction_T_max 1.00000
_exptl_absorpt_correction_T_min 0.85331
_exptl_absorpt_correction_type multi-scan
_exptl_absorpt_process_details '(<i>CrysAlis PRO</i>; Agilent, 2010)'
_exptl_crystal_colour colourless
_exptl_crystal_density_diffrn 1.467
_exptl_crystal_density_method 'not measured'
_exptl_crystal_description needle
_exptl_crystal_F_000 400
_exptl_crystal_size_max 0.4
_exptl_crystal_size_mid 0.07
_exptl_crystal_size_min 0.06
_refine_diff_density_max 0.172
_refine_diff_density_min -0.208
_refine_ls_extinction_method none
_refine_ls_goodness_of_fit_ref 1.016
_refine_ls_hydrogen_treatment mixed
_refine_ls_matrix_type full
_refine_ls_number_parameters 132
_refine_ls_number_reflns 1879
_refine_ls_number_restraints 0
_refine_ls_restrained_S_all 1.016
_refine_ls_R_factor_all 0.0656
_refine_ls_R_factor_gt 0.0397
_refine_ls_shift/su_max 0.000
_refine_ls_shift/su_mean 0.000
_refine_ls_structure_factor_coef Fsqd
_refine_ls_weighting_details 'calc w=1/[\s^2^(Fo^2^)+(0.0382P)^2^+0.0930P] where P=(Fo^2^+2Fc^2^)/3'
_refine_ls_weighting_scheme calc
_refine_ls_wR_factor_gt 0.0829
_refine_ls_wR_factor_ref 0.0912
_reflns_number_gt 1340
_reflns_number_total 1879
_reflns_threshold_expression I>2\s(I)
_cod_data_source_file rk2288.cif
_cod_data_source_block I
_cod_original_sg_symbol_H-M 'P 21/c'
_cod_database_code 2231683
_cod_database_fobs_code 2231683

loop_
_symmetry_equiv_pos_as_xyz
'x, y, z'
'-x, y+1/2, -z+1/2'
'-x, -y, -z'
'x, -y-1/2, z-1/2'

loop_
_atom_site_type_symbol
_atom_site_label
_atom_site_fract_x
_atom_site_fract_y
_atom_site_fract_z
_atom_site_U_iso_or_equiv
_atom_site_adp_type
_atom_site_calc_flag
_atom_site_refinement_flags
_atom_site_occupancy
_atom_site_symmetry_multiplicity
N N1 0.2024(4) 1.05610(15) 0.15336(6) 0.0333(4) Uani d . 1 1
C C11 0.2744(4) 1.17917(18) 0.12513(8) 0.0323(4) Uani d . 1 1
C C12 0.1587(5) 1.2018(2) 0.06707(8) 0.0398(5) Uani d . 1 1
H H12 0.0415 1.1350 0.0457 0.043(6) Uiso calc R 1 1
C C13 0.2187(5) 1.3236(2) 0.04152(9) 0.0476(5) Uani d . 1 1
H H13 0.1442 1.3391 0.0024 0.070(7) Uiso calc R 1 1
C C14 0.3879(5) 1.4228(2) 0.07319(10) 0.0497(6) Uani d . 1 1
H H14 0.4254 1.5056 0.0558 0.060(7) Uiso calc R 1 1
C C15 0.5023(5) 1.3995(2) 0.13093(9) 0.0457(5) Uani d . 1 1
H H15 0.6165 1.4670 0.1524 0.046(6) Uiso calc R 1 1
C C16 0.4486(5) 1.27721(19) 0.15698(8) 0.0377(4) Uani d . 1 1
H H16 0.5292 1.2610 0.1957 0.039(5) Uiso calc R 1 1
N N2 0.0761(4) 1.05812(17) 0.20821(6) 0.0400(4) Uani d . 1 1
C C3 0.0204(5) 0.9308(2) 0.22098(8) 0.0414(5) Uani d . 1 1
H H3 -0.0687 0.9022 0.2563 0.057(6) Uiso calc R 1 1
C C4 0.1090(5) 0.8444(2) 0.17613(8) 0.0400(5) Uani d . 1 1
N N4 0.0706(7) 0.7062(2) 0.17291(11) 0.0673(7) Uani d . 1 1
H H42 0.231(7) 0.668(3) 0.1551(14) 0.096(12) Uiso d . 1 1
H H41 0.059(7) 0.670(3) 0.2067(13) 0.090(10) Uiso d . 1 1
C C5 0.2237(5) 0.92795(19) 0.13352(7) 0.0343(4) Uani d . 1 1
Cl Cl5 0.39097(13) 0.88538(6) 0.06812(2) 0.04946(19) Uani d . 1 1

loop_
_atom_site_aniso_label
_atom_site_aniso_U_11
_atom_site_aniso_U_22
_atom_site_aniso_U_33
_atom_site_aniso_U_12
_atom_site_aniso_U_13
_atom_site_aniso_U_23
N1 0.0408(8) 0.0330(9) 0.0265(7) 0.0010(7) 0.0052(7) -0.0009(7)
C11 0.0326(9) 0.0331(10) 0.0316(9) 0.0015(8) 0.0051(8) 0.0015(8)
C12 0.0402(10) 0.0455(12) 0.0339(10) 0.0005(10) 0.0034(8) 0.0001(9)
C13 0.0519(12) 0.0535(14) 0.0378(11) 0.0064(11) 0.0082(10) 0.0132(10)
C14 0.0514(12) 0.0404(13) 0.0588(14) 0.0034(10) 0.0186(11) 0.0133(11)
C15 0.0459(11) 0.0366(12) 0.0552(13) -0.0017(10) 0.0071(10) -0.0038(10)
C16 0.0392(10) 0.0368(11) 0.0370(10) 0.0032(9) 0.0016(8) -0.0018(9)
N2 0.0506(9) 0.0423(10) 0.0278(8) 0.0028(8) 0.0086(7) 0.0006(7)
C3 0.0526(12) 0.0422(12) 0.0300(9) 0.0003(10) 0.0078(9) 0.0072(9)
C4 0.0479(11) 0.0361(11) 0.0356(10) 0.0021(9) -0.0021(9) 0.0025(9)
N4 0.113(2) 0.0338(11) 0.0560(14) -0.0017(12) 0.0120(14) 0.0028(10)
C5 0.0367(10) 0.0377(11) 0.0283(9) 0.0018(8) 0.0007(8) -0.0021(8)
Cl5 0.0591(3) 0.0560(4) 0.0338(3) 0.0070(3) 0.0076(2) -0.0094(2)

loop_
_atom_type_symbol
_atom_type_description
_atom_type_scat_dispersion_real
_atom_type_scat_dispersion_imag
_atom_type_scat_source
C C 0.0033 0.0016 'International Tables Vol C Tables 4.2.6.8 and 6.1.1.4'
H H 0.0000 0.0000 'International Tables Vol C Tables 4.2.6.8 and 6.1.1.4'
N N 0.0061 0.0033 'International Tables Vol C Tables 4.2.6.8 and 6.1.1.4'
Cl Cl 0.1484 0.1585 'International Tables Vol C Tables 4.2.6.8 and 6.1.1.4'

loop_
_geom_angle_atom_site_label_1
_geom_angle_atom_site_label_2
_geom_angle_atom_site_label_3
_geom_angle
N2 N1 C5 110.30(15)
N2 N1 C11 119.19(15)
C5 N1 C11 130.45(15)
C16 C11 C12 120.69(17)
C16 C11 N1 118.89(15)
C12 C11 N1 120.37(17)
C13 C12 C11 119.35(19)
C13 C12 H12 120.3
C11 C12 H12 120.3
C12 C13 C14 120.42(19)
C12 C13 H13 119.8
C14 C13 H13 119.8
C13 C14 C15 119.9(2)
C13 C14 H14 120.0
C15 C14 H14 120.0
C16 C15 C14 120.4(2)
C16 C15 H15 119.8
C14 C15 H15 119.8
C11 C16 C15 119.21(18)
C11 C16 H16 120.4
C15 C16 H16 120.4
C3 N2 N1 104.85(15)
N2 C3 C4 112.76(17)
N2 C3 H3 123.6
C4 C3 H3 123.6
C5 C4 C3 103.84(18)
C5 C4 N4 127.4(2)
C3 C4 N4 128.7(2)
C4 N4 H42 113(2)
C4 N4 H41 113(2)
H42 N4 H41 108(3)
N1 C5 C4 108.25(16)
N1 C5 Cl5 123.71(14)
C4 C5 Cl5 127.94(16)

loop_
_geom_bond_atom_site_label_1
_geom_bond_atom_site_label_2
_geom_bond_distance
N1 N2 1.3566(19)
N1 C5 1.358(2)
N1 C11 1.417(2)
C11 C16 1.373(2)
C11 C12 1.386(2)
C12 C13 1.369(3)
C12 H12 0.9300
C13 C14 1.371(3)
C13 H13 0.9300
C14 C15 1.379(3)
C14 H14 0.9300
C15 C16 1.375(3)
C15 H15 0.9300
C16 H16 0.9300
N2 C3 1.322(2)
C3 C4 1.387(3)
C3 H3 0.9300
C4 C5 1.365(3)
C4 N4 1.387(3)
N4 H42 0.85(3)
N4 H41 0.85(3)
C5 Cl5 1.6988(18)

loop_
_geom_hbond_atom_site_label_D
_geom_hbond_atom_site_label_H
_geom_hbond_atom_site_label_A
_geom_hbond_site_symmetry_A
_geom_hbond_distance_DH
_geom_hbond_distance_HA
_geom_hbond_distance_DA
_geom_hbond_angle_DHA
N4 H41 N2 2_545 0.85(3) 2.31(3) 3.144(3) 169(3)

loop_
_geom_torsion_atom_site_label_1
_geom_torsion_atom_site_label_2
_geom_torsion_atom_site_label_3
_geom_torsion_atom_site_label_4
_geom_torsion
N2 N1 C11 C16 45.7(2)
C5 N1 C11 C16 -137.71(19)
N2 N1 C11 C12 -131.79(18)
C5 N1 C11 C12 44.8(3)
C16 C11 C12 C13 -0.2(3)
N1 C11 C12 C13 177.24(16)
C11 C12 C13 C14 -0.8(3)
C12 C13 C14 C15 0.8(3)
C13 C14 C15 C16 0.2(3)
C12 C11 C16 C15 1.1(3)
N1 C11 C16 C15 -176.34(17)
C14 C15 C16 C11 -1.1(3)
C5 N1 N2 C3 -0.3(2)
C11 N1 N2 C3 176.97(15)
N1 N2 C3 C4 0.4(2)
N2 C3 C4 C5 -0.4(2)
N2 C3 C4 N4 -176.6(2)
N2 N1 C5 C4 0.1(2)
C11 N1 C5 C4 -176.81(17)
N2 N1 C5 Cl5 -176.49(12)
C11 N1 C5 Cl5 6.7(3)
C3 C4 C5 N1 0.2(2)
N4 C4 C5 N1 176.4(2)
C3 C4 C5 Cl5 176.55(14)
N4 C4 C5 Cl5 -7.2(3)

loop_
_cod_related_entry_id
_cod_related_entry_database
_cod_related_entry_code
1 ChemSpider 30656973
